data_4072905
loop_
_publ_author_name
'Zhao, Jian'
'Song, Haibin'
'Cui, Chunming'

_publ_section_title
;
 Synthesis and Reactions of Aluminum Sulfonamide Alkyls and Hydride
;
_journal_issue 8
_journal_name_full Organometallics
_journal_page_first 1947
_journal_paper_doi 10.1021/om0611296
_journal_volume 26
_journal_year 2007
_chemical_formula_moiety 'C46 H53 Al N2 O4 S2'
_chemical_formula_sum 'C46 H53 Al N2 O4 S2'
_chemical_formula_weight 789.00
_chemical_name_systematic
; 
 ? 
;
_space_group_IT_number 88
_symmetry_cell_setting tetragonal
_symmetry_space_group_name_Hall '-I 4ad'
_symmetry_space_group_name_H-M 'I 41/a :2'
_atom_sites_solution_hydrogens geom
_atom_sites_solution_primary direct
_atom_sites_solution_secondary difmap
_audit_creation_method SHELXL-97
_cell_angle_alpha 90.00
_cell_angle_beta 90.00
_cell_angle_gamma 90.00
_cell_formula_units_Z 16
_cell_length_a 40.2284(5)
_cell_length_b 40.2284(5)
_cell_length_c 10.69300(10)
_cell_measurement_reflns_used 21613
_cell_measurement_temperature 113(2)
_cell_measurement_theta_max 27.9
_cell_measurement_theta_min 1.6
_cell_volume 17304.7(3)
_computing_cell_refinement 'CrystalClear (Rigaku/MSC Inc., 2005)'
_computing_data_collection 'CrystalClear (Rigaku/MSC Inc., 2005)'
_computing_data_reduction 'CrystalClear (Rigaku/MSC Inc., 2005)'
_computing_publication_material 'CrystalStructure 3.7.0'
_computing_structure_refinement 'SHELXL-97 (Sheldrick, 1997)'
_computing_structure_solution SHELXS97
_diffrn_ambient_temperature 113(2)
_diffrn_detector_area_resol_mean 7.31
_diffrn_measured_fraction_theta_full 0.997
_diffrn_measured_fraction_theta_max 0.997
_diffrn_measurement_device_type 'Rigaku Saturn'
_diffrn_measurement_method \w
_diffrn_radiation_monochromator confocal
_diffrn_radiation_source 'rotating anode'
_diffrn_radiation_type MoK\a
_diffrn_radiation_wavelength 0.71070
_diffrn_reflns_av_R_equivalents 0.0452
_diffrn_reflns_av_sigmaI/netI 0.0301
_diffrn_reflns_limit_h_max 52
_diffrn_reflns_limit_h_min -52
_diffrn_reflns_limit_k_max 52
_diffrn_reflns_limit_k_min -35
_diffrn_reflns_limit_l_max 13
_diffrn_reflns_limit_l_min -13
_diffrn_reflns_number 74564
_diffrn_reflns_theta_full 27.87
_diffrn_reflns_theta_max 27.87
_diffrn_reflns_theta_min 2.22
_exptl_absorpt_coefficient_mu 0.187
_exptl_absorpt_correction_T_max 0.9565
_exptl_absorpt_correction_T_min 0.9425
_exptl_absorpt_correction_type multi-scan
_exptl_absorpt_process_details 'Jacobson, R. (1998) Private communication'
_exptl_crystal_colour colorless
_exptl_crystal_density_diffrn 1.211
_exptl_crystal_density_method 'not measured'
_exptl_crystal_description block
_exptl_crystal_F_000 6720
_exptl_crystal_size_max 0.32
_exptl_crystal_size_mid 0.28
_exptl_crystal_size_min 0.24
_refine_diff_density_max 0.428
_refine_diff_density_min -0.419
_refine_diff_density_rms 0.054
_refine_ls_extinction_method none
_refine_ls_goodness_of_fit_ref 1.085
_refine_ls_hydrogen_treatment constr
_refine_ls_matrix_type full
_refine_ls_number_parameters 497
_refine_ls_number_reflns 10273
_refine_ls_number_restraints 0
_refine_ls_restrained_S_all 1.085
_refine_ls_R_factor_all 0.0550
_refine_ls_R_factor_gt 0.0482
_refine_ls_shift/su_max 0.000
_refine_ls_shift/su_mean 0.000
_refine_ls_structure_factor_coef Fsqd
_refine_ls_weighting_details 'calc w=1/[\s^2^(Fo^2^)+(0.0507P)^2^+24.1500P] where P=(Fo^2^+2Fc^2^)/3'
_refine_ls_weighting_scheme calc
_refine_ls_wR_factor_gt 0.1148
_refine_ls_wR_factor_ref 0.1193
_reflns_number_gt 9203
_reflns_number_total 10273
_reflns_threshold_expression >2sigma(I)
_cod_data_source_file om0611296si20061214_042521.cif
_cod_data_source_block shelxl
_cod_original_sg_symbol_H-M 'I 41/a'
_cod_database_code 4072905

loop_
_symmetry_equiv_pos_as_xyz
'x, y, z'
'-y+3/4, x+1/4, z+1/4'
'-x+1/2, -y, z+1/2'
'y+3/4, -x+3/4, z+3/4'
'x+1/2, y+1/2, z+1/2'
'-y+5/4, x+3/4, z+3/4'
'-x+1, -y+1/2, z+1'
'y+5/4, -x+5/4, z+5/4'
'-x, -y, -z'
'y-3/4, -x-1/4, -z-1/4'
'x-1/2, y, -z-1/2'
'-y-3/4, x-3/4, -z-3/4'
'-x+1/2, -y+1/2, -z+1/2'
'y-1/4, -x+1/4, -z+1/4'
'x, y+1/2, -z'
'-y-1/4, x-1/4, -z-1/4'

loop_
_atom_site_label
_atom_site_type_symbol
_atom_site_fract_x
_atom_site_fract_y
_atom_site_fract_z
_atom_site_U_iso_or_equiv
_atom_site_adp_type
_atom_site_occupancy
_atom_site_symmetry_multiplicity
_atom_site_calc_flag
_atom_site_refinement_flags
S1 S 0.137468(9) 0.107202(9) 0.05754(4) 0.01692(9) Uani 1 1 d .
S2 S 0.190318(9) 0.204021(9) 0.22231(4) 0.01647(9) Uani 1 1 d .
Al1 Al 0.145257(12) 0.158266(12) 0.20030(5) 0.01695(11) Uani 1 1 d .
O1 O 0.11867(3) 0.13934(3) 0.06430(11) 0.0192(2) Uani 1 1 d .
O2 O 0.14924(3) 0.09735(3) -0.06287(11) 0.0230(3) Uani 1 1 d .
O3 O 0.18420(3) 0.17348(3) 0.29829(11) 0.0191(2) Uani 1 1 d .
O4 O 0.22295(3) 0.20822(3) 0.17112(11) 0.0224(3) Uani 1 1 d .
N1 N 0.16456(3) 0.11664(3) 0.16047(13) 0.0165(3) Uani 1 1 d .
N2 N 0.16092(3) 0.19797(3) 0.12462(12) 0.0160(3) Uani 1 1 d .
C1 C 0.18998(4) 0.09410(4) 0.20339(16) 0.0184(3) Uani 1 1 d .
C2 C 0.21831(4) 0.08816(4) 0.12947(17) 0.0209(3) Uani 1 1 d .
C3 C 0.24225(4) 0.06645(4) 0.17602(19) 0.0270(4) Uani 1 1 d .
H3 H 0.2612 0.0615 0.1263 0.032 Uiso 1 1 calc R
C4 C 0.23925(5) 0.05192(5) 0.2927(2) 0.0324(4) Uani 1 1 d .
H4 H 0.2561 0.0374 0.3228 0.039 Uiso 1 1 calc R
C5 C 0.21161(5) 0.05859(5) 0.36545(19) 0.0309(4) Uani 1 1 d .
H5 H 0.2098 0.0488 0.4459 0.037 Uiso 1 1 calc R
C6 C 0.18634(4) 0.07958(4) 0.32250(17) 0.0227(3) Uani 1 1 d .
C7 C 0.22454(4) 0.10505(4) 0.00478(17) 0.0225(3) Uani 1 1 d .
H7 H 0.2053 0.1202 -0.0122 0.027 Uiso 1 1 calc R
C8 C 0.22650(5) 0.07991(5) -0.10277(19) 0.0314(4) Uani 1 1 d .
H8A H 0.2305 0.0917 -0.1815 0.038 Uiso 1 1 calc R
H8B H 0.2055 0.0676 -0.1083 0.038 Uiso 1 1 calc R
H8C H 0.2447 0.0643 -0.0872 0.038 Uiso 1 1 calc R
C9 C 0.25609(4) 0.12653(5) 0.0109(2) 0.0292(4) Uani 1 1 d .
H9A H 0.2598 0.1372 -0.0703 0.035 Uiso 1 1 calc R
H9B H 0.2752 0.1125 0.0314 0.035 Uiso 1 1 calc R
H9C H 0.2534 0.1436 0.0754 0.035 Uiso 1 1 calc R
C10 C 0.15675(5) 0.08643(4) 0.40741(17) 0.0259(4) Uani 1 1 d .
H10 H 0.1403 0.0998 0.3586 0.031 Uiso 1 1 calc R
C11 C 0.16713(6) 0.10715(6) 0.5215(2) 0.0406(5) Uani 1 1 d .
H11A H 0.1476 0.1114 0.5742 0.049 Uiso 1 1 calc R
H11B H 0.1765 0.1284 0.4934 0.049 Uiso 1 1 calc R
H11C H 0.1839 0.0950 0.5698 0.049 Uiso 1 1 calc R
C12 C 0.13970(5) 0.05415(5) 0.4476(2) 0.0342(4) Uani 1 1 d .
H12A H 0.1207 0.0594 0.5016 0.041 Uiso 1 1 calc R
H12B H 0.1556 0.0402 0.4935 0.041 Uiso 1 1 calc R
H12C H 0.1319 0.0422 0.3733 0.041 Uiso 1 1 calc R
C13 C 0.11176(4) 0.07530(4) 0.11375(16) 0.0184(3) Uani 1 1 d .
C14 C 0.12012(4) 0.04266(4) 0.08369(17) 0.0226(3) Uani 1 1 d .
H14 H 0.1388 0.0381 0.0320 0.027 Uiso 1 1 calc R
C15 C 0.10091(4) 0.01689(4) 0.12999(17) 0.0241(4) Uani 1 1 d .
H15 H 0.1065 -0.0054 0.1099 0.029 Uiso 1 1 calc R
C16 C 0.07341(4) 0.02334(4) 0.20577(16) 0.0213(3) Uani 1 1 d .
C17 C 0.06574(4) 0.05625(4) 0.23467(17) 0.0224(3) Uani 1 1 d .
H17 H 0.0470 0.0609 0.2856 0.027 Uiso 1 1 calc R
C18 C 0.08487(4) 0.08234(4) 0.19081(16) 0.0204(3) Uani 1 1 d .
H18 H 0.0797 0.1046 0.2129 0.025 Uiso 1 1 calc R
C19 C 0.05194(5) -0.00437(4) 0.25502(18) 0.0290(4) Uani 1 1 d .
H19A H 0.0607 -0.0258 0.2259 0.035 Uiso 1 1 calc R
H19B H 0.0291 -0.0015 0.2246 0.035 Uiso 1 1 calc R
H19C H 0.0520 -0.0039 0.3467 0.035 Uiso 1 1 calc R
C20 C 0.15419(4) 0.22075(4) 0.02355(15) 0.0166(3) Uani 1 1 d .
C21 C 0.17294(4) 0.21890(4) -0.08797(16) 0.0196(3) Uani 1 1 d .
C22 C 0.16546(4) 0.24140(4) -0.18333(16) 0.0228(3) Uani 1 1 d .
H22 H 0.1778 0.2407 -0.2590 0.027 Uiso 1 1 calc R
C23 C 0.14039(5) 0.26473(4) -0.16999(16) 0.0240(4) Uani 1 1 d .
H23 H 0.1359 0.2800 -0.2355 0.029 Uiso 1 1 calc R
C24 C 0.12181(4) 0.26573(4) -0.06120(16) 0.0216(3) Uani 1 1 d .
H24 H 0.1044 0.2816 -0.0533 0.026 Uiso 1 1 calc R
C25 C 0.12817(4) 0.24383(4) 0.03720(15) 0.0181(3) Uani 1 1 d .
C26 C 0.20009(4) 0.19334(4) -0.10962(16) 0.0218(3) Uani 1 1 d .
H26 H 0.2022 0.1797 -0.0319 0.026 Uiso 1 1 calc R
C27 C 0.19058(5) 0.16992(5) -0.21732(17) 0.0272(4) Uani 1 1 d .
H27A H 0.2084 0.1536 -0.2301 0.033 Uiso 1 1 calc R
H27B H 0.1874 0.1829 -0.2940 0.033 Uiso 1 1 calc R
H27C H 0.1699 0.1583 -0.1965 0.033 Uiso 1 1 calc R
C28 C 0.23369(4) 0.21023(5) -0.13335(18) 0.0276(4) Uani 1 1 d .
H28A H 0.2508 0.1932 -0.1472 0.033 Uiso 1 1 calc R
H28B H 0.2397 0.2238 -0.0606 0.033 Uiso 1 1 calc R
H28C H 0.2320 0.2245 -0.2074 0.033 Uiso 1 1 calc R
C29 C 0.10613(4) 0.24538(4) 0.15230(16) 0.0199(3) Uani 1 1 d .
H29 H 0.1156 0.2299 0.2163 0.024 Uiso 1 1 calc R
C30 C 0.07085(5) 0.23363(5) 0.1214(2) 0.0334(4) Uani 1 1 d .
H30A H 0.0571 0.2346 0.1969 0.040 Uiso 1 1 calc R
H30B H 0.0716 0.2107 0.0906 0.040 Uiso 1 1 calc R
H30C H 0.0613 0.2481 0.0569 0.040 Uiso 1 1 calc R
C31 C 0.10561(5) 0.28037(4) 0.20866(17) 0.0255(4) Uani 1 1 d .
H31A H 0.0915 0.2805 0.2833 0.031 Uiso 1 1 calc R
H31B H 0.0968 0.2961 0.1471 0.031 Uiso 1 1 calc R
H31C H 0.1283 0.2869 0.2317 0.031 Uiso 1 1 calc R
C32 C 0.18226(4) 0.23847(4) 0.31880(15) 0.0175(3) Uani 1 1 d .
C33 C 0.19984(4) 0.26773(4) 0.29897(16) 0.0208(3) Uani 1 1 d .
H33 H 0.2167 0.2688 0.2370 0.025 Uiso 1 1 calc R
C34 C 0.19236(4) 0.29544(4) 0.37114(17) 0.0240(4) Uani 1 1 d .
H34 H 0.2044 0.3155 0.3585 0.029 Uiso 1 1 calc R
C35 C 0.16757(4) 0.29442(4) 0.46149(17) 0.0234(3) Uani 1 1 d .
C36 C 0.15066(4) 0.26449(4) 0.48142(16) 0.0230(3) Uani 1 1 d .
H36 H 0.1340 0.2633 0.5441 0.028 Uiso 1 1 calc R
C37 C 0.15792(4) 0.23648(4) 0.41095(16) 0.0206(3) Uani 1 1 d .
H37 H 0.1464 0.2162 0.4254 0.025 Uiso 1 1 calc R
C38 C 0.15888(6) 0.32498(5) 0.5361(2) 0.0361(5) Uani 1 1 d .
H38A H 0.1411 0.3197 0.5953 0.043 Uiso 1 1 calc R
H38B H 0.1514 0.3426 0.4794 0.043 Uiso 1 1 calc R
H38C H 0.1785 0.3326 0.5822 0.043 Uiso 1 1 calc R
C39 C 0.11217(4) 0.16358(4) 0.32988(16) 0.0212(3) Uani 1 1 d .
C40 C 0.09616(4) 0.17044(4) 0.42215(16) 0.0214(3) Uani 1 1 d .
C41 C 0.08066(4) 0.18013(4) 0.53849(16) 0.0213(3) Uani 1 1 d .
C42 C 0.10058(5) 0.18470(5) 0.64435(18) 0.0294(4) Uani 1 1 d .
H42 H 0.1239 0.1810 0.6388 0.035 Uiso 1 1 calc R
C43 C 0.08682(6) 0.19460(5) 0.75719(19) 0.0340(4) Uani 1 1 d .
H43 H 0.1006 0.1978 0.8282 0.041 Uiso 1 1 calc R
C44 C 0.05288(5) 0.19978(5) 0.76597(18) 0.0323(4) Uani 1 1 d .
H44 H 0.0434 0.2067 0.8430 0.039 Uiso 1 1 calc R
C45 C 0.03277(5) 0.19489(5) 0.66282(19) 0.0310(4) Uani 1 1 d .
H45 H 0.0094 0.1980 0.6697 0.037 Uiso 1 1 calc R
C46 C 0.04647(4) 0.18543(4) 0.54918(17) 0.0253(4) Uani 1 1 d .
H46 H 0.0325 0.1825 0.4783 0.030 Uiso 1 1 calc R

loop_
_atom_site_aniso_label
_atom_site_aniso_U_11
_atom_site_aniso_U_22
_atom_site_aniso_U_33
_atom_site_aniso_U_23
_atom_site_aniso_U_13
_atom_site_aniso_U_12
S1 0.01543(18) 0.01740(18) 0.0179(2) -0.00083(14) 0.00001(14) -0.00097(14)
S2 0.01517(18) 0.01702(18) 0.01721(19) -0.00008(14) -0.00090(14) -0.00095(13)
Al1 0.0167(2) 0.0156(2) 0.0186(2) 0.00037(18) 0.00065(18) 0.00012(17)
O1 0.0176(5) 0.0177(5) 0.0221(6) 0.0013(4) -0.0025(4) 0.0004(4)
O2 0.0220(6) 0.0278(6) 0.0190(6) -0.0037(5) 0.0020(5) -0.0038(5)
O3 0.0207(6) 0.0172(5) 0.0192(6) 0.0022(4) -0.0034(4) 0.0004(4)
O4 0.0163(5) 0.0267(6) 0.0240(6) -0.0021(5) 0.0012(5) -0.0019(5)
N1 0.0150(6) 0.0163(6) 0.0181(7) -0.0002(5) -0.0011(5) -0.0004(5)
N2 0.0159(6) 0.0166(6) 0.0156(6) 0.0009(5) -0.0017(5) -0.0019(5)
C1 0.0169(7) 0.0153(7) 0.0229(8) -0.0009(6) -0.0026(6) -0.0006(6)
C2 0.0169(7) 0.0166(7) 0.0293(9) -0.0032(6) -0.0015(7) -0.0019(6)
C3 0.0168(8) 0.0229(8) 0.0413(11) -0.0033(8) -0.0011(7) 0.0013(6)
C4 0.0232(9) 0.0269(9) 0.0471(12) 0.0024(8) -0.0092(8) 0.0063(7)
C5 0.0314(10) 0.0294(9) 0.0318(10) 0.0077(8) -0.0066(8) 0.0032(8)
C6 0.0231(8) 0.0204(8) 0.0246(9) 0.0010(7) -0.0024(7) 0.0005(6)
C7 0.0174(7) 0.0216(8) 0.0286(9) -0.0029(7) 0.0047(7) -0.0024(6)
C8 0.0301(10) 0.0288(9) 0.0354(11) -0.0092(8) 0.0067(8) -0.0035(8)
C9 0.0212(8) 0.0277(9) 0.0387(11) -0.0014(8) 0.0042(8) -0.0058(7)
C10 0.0310(9) 0.0256(9) 0.0213(9) 0.0053(7) 0.0016(7) 0.0039(7)
C11 0.0524(13) 0.0410(12) 0.0283(11) -0.0020(9) 0.0007(9) 0.0034(10)
C12 0.0356(10) 0.0345(10) 0.0325(11) 0.0105(8) 0.0060(8) 0.0004(8)
C13 0.0172(7) 0.0163(7) 0.0218(8) -0.0005(6) -0.0010(6) -0.0019(6)
C14 0.0213(8) 0.0215(8) 0.0250(9) -0.0038(7) 0.0031(7) 0.0008(6)
C15 0.0292(9) 0.0167(7) 0.0262(9) -0.0033(7) 0.0007(7) 0.0005(6)
C16 0.0244(8) 0.0199(8) 0.0197(8) -0.0004(6) -0.0003(6) -0.0042(6)
C17 0.0210(8) 0.0221(8) 0.0240(9) -0.0015(7) 0.0027(7) -0.0015(6)
C18 0.0185(7) 0.0173(7) 0.0255(9) -0.0028(6) 0.0000(6) 0.0006(6)
C19 0.0394(10) 0.0230(8) 0.0246(9) 0.0001(7) 0.0073(8) -0.0085(7)
C20 0.0188(7) 0.0153(7) 0.0157(7) 0.0005(6) -0.0019(6) -0.0035(6)
C21 0.0208(8) 0.0191(7) 0.0189(8) -0.0005(6) -0.0011(6) -0.0023(6)
C22 0.0284(9) 0.0243(8) 0.0157(8) 0.0012(6) 0.0011(7) -0.0013(7)
C23 0.0322(9) 0.0213(8) 0.0185(8) 0.0037(6) -0.0050(7) -0.0005(7)
C24 0.0232(8) 0.0189(8) 0.0226(8) -0.0010(6) -0.0045(7) 0.0020(6)
C25 0.0179(7) 0.0175(7) 0.0187(8) -0.0010(6) -0.0035(6) -0.0019(6)
C26 0.0244(8) 0.0223(8) 0.0187(8) 0.0003(6) 0.0036(6) -0.0005(6)
C27 0.0335(10) 0.0256(9) 0.0225(9) -0.0046(7) 0.0032(7) 0.0004(7)
C28 0.0238(9) 0.0308(9) 0.0283(10) -0.0002(7) 0.0054(7) -0.0010(7)
C29 0.0178(7) 0.0206(8) 0.0214(8) 0.0000(6) 0.0004(6) 0.0004(6)
C30 0.0234(9) 0.0392(11) 0.0376(11) -0.0023(9) 0.0000(8) -0.0070(8)
C31 0.0264(9) 0.0249(9) 0.0251(9) -0.0036(7) 0.0017(7) 0.0039(7)
C32 0.0187(7) 0.0180(7) 0.0158(8) -0.0016(6) -0.0035(6) -0.0008(6)
C33 0.0199(8) 0.0211(8) 0.0215(8) 0.0022(6) -0.0009(6) -0.0027(6)
C34 0.0253(8) 0.0191(8) 0.0275(9) -0.0001(7) -0.0020(7) -0.0070(6)
C35 0.0272(9) 0.0214(8) 0.0215(8) -0.0035(7) -0.0032(7) -0.0018(7)
C36 0.0267(8) 0.0231(8) 0.0191(8) -0.0026(6) 0.0023(7) -0.0038(7)
C37 0.0222(8) 0.0212(8) 0.0183(8) 0.0006(6) -0.0009(6) -0.0040(6)
C38 0.0471(12) 0.0247(9) 0.0366(11) -0.0103(8) 0.0068(9) -0.0060(8)
C39 0.0207(8) 0.0182(7) 0.0247(9) 0.0012(6) -0.0004(7) -0.0014(6)
C40 0.0198(8) 0.0206(8) 0.0238(9) 0.0005(6) -0.0003(7) -0.0032(6)
C41 0.0228(8) 0.0194(8) 0.0217(8) -0.0005(6) 0.0034(6) -0.0044(6)
C42 0.0263(9) 0.0350(10) 0.0268(10) -0.0004(8) -0.0021(7) -0.0055(7)
C43 0.0445(12) 0.0361(10) 0.0216(9) -0.0028(8) -0.0014(8) -0.0087(9)
C44 0.0457(11) 0.0285(9) 0.0227(9) -0.0039(7) 0.0108(8) -0.0062(8)
C45 0.0293(9) 0.0314(10) 0.0324(10) -0.0046(8) 0.0097(8) -0.0018(8)
C46 0.0250(9) 0.0255(9) 0.0253(9) -0.0041(7) 0.0006(7) -0.0020(7)

loop_
_atom_type_symbol
_atom_type_description
_atom_type_scat_dispersion_real
_atom_type_scat_dispersion_imag
_atom_type_scat_source
C C 0.0033 0.0016 'International Tables Vol C Tables 4.2.6.8 and 6.1.1.4'
H H 0.0000 0.0000 'International Tables Vol C Tables 4.2.6.8 and 6.1.1.4'
N N 0.0061 0.0033 'International Tables Vol C Tables 4.2.6.8 and 6.1.1.4'
O O 0.0106 0.0060 'International Tables Vol C Tables 4.2.6.8 and 6.1.1.4'
S S 0.1246 0.1234 'International Tables Vol C Tables 4.2.6.8 and 6.1.1.4'
Al Al 0.0645 0.0514 'International Tables Vol C Tables 4.2.6.8 and 6.1.1.4'

loop_
_geom_angle_atom_site_label_1
_geom_angle_atom_site_label_2
_geom_angle_atom_site_label_3
_geom_angle
O2 S1 O1 116.74(7)
O2 S1 N1 117.51(7)
O1 S1 N1 96.08(7)
O2 S1 C13 107.53(8)
O1 S1 C13 108.48(7)
N1 S1 C13 109.91(7)
O2 S1 Al1 135.62(5)
O1 S1 Al1 49.14(5)
N1 S1 Al1 47.05(5)
C13 S1 Al1 116.85(6)
O4 S2 O3 117.13(7)
O4 S2 N2 116.55(7)
O3 S2 N2 96.23(7)
O4 S2 C32 107.47(7)
O3 S2 C32 107.39(7)
N2 S2 C32 111.57(7)
O4 S2 Al1 133.59(5)
O3 S2 Al1 49.50(5)
N2 S2 Al1 46.75(5)
C32 S2 Al1 118.94(6)
N1 Al1 N2 120.80(6)
N1 Al1 C39 122.76(7)
N2 Al1 C39 116.17(7)
N1 Al1 O1 73.35(5)
N2 Al1 O1 101.05(6)
C39 Al1 O1 101.49(6)
N1 Al1 O3 93.89(5)
N2 Al1 O3 72.73(5)
C39 Al1 O3 97.54(6)
O1 Al1 O3 160.75(5)
N1 Al1 S1 38.04(4)
N2 Al1 S1 117.28(5)
C39 Al1 S1 115.39(5)
O1 Al1 S1 35.38(3)
O3 Al1 S1 130.93(4)
N1 Al1 S2 111.17(4)
N2 Al1 S2 37.79(4)
C39 Al1 S2 109.73(5)
O1 Al1 S2 136.43(4)
O3 Al1 S2 34.96(3)
S1 Al1 S2 134.74(2)
S1 O1 Al1 95.48(6)
S2 O3 Al1 95.54(6)
C1 N1 S1 123.68(11)
C1 N1 Al1 140.82(11)
S1 N1 Al1 94.91(7)
C20 N2 S2 122.15(10)
C20 N2 Al1 142.35(10)
S2 N2 Al1 95.47(7)
C2 C1 C6 121.43(15)
C2 C1 N1 120.16(15)
C6 C1 N1 118.35(14)
C3 C2 C1 117.78(16)
C3 C2 C7 118.74(16)
C1 C2 C7 123.45(15)
C4 C3 C2 121.81(17)
C4 C3 H3 119.1
C2 C3 H3 119.1
C3 C4 C5 119.72(17)
C3 C4 H4 120.1
C5 C4 H4 120.1
C4 C5 C6 121.10(18)
C4 C5 H5 119.5
C6 C5 H5 119.5
C5 C6 C1 118.13(16)
C5 C6 C10 118.79(16)
C1 C6 C10 123.05(15)
C2 C7 C8 111.86(14)
C2 C7 C9 110.55(15)
C8 C7 C9 111.11(14)
C2 C7 H7 107.7
C8 C7 H7 107.7
C9 C7 H7 107.7
C7 C8 H8A 109.5
C7 C8 H8B 109.5
H8A C8 H8B 109.5
C7 C8 H8C 109.5
H8A C8 H8C 109.5
H8B C8 H8C 109.5
C7 C9 H9A 109.5
C7 C9 H9B 109.5
H9A C9 H9B 109.5
C7 C9 H9C 109.5
H9A C9 H9C 109.5
H9B C9 H9C 109.5
C6 C10 C12 111.35(15)
C6 C10 C11 111.08(16)
C12 C10 C11 111.08(16)
C6 C10 H10 107.7
C12 C10 H10 107.7
C11 C10 H10 107.7
C10 C11 H11A 109.5
C10 C11 H11B 109.5
H11A C11 H11B 109.5
C10 C11 H11C 109.5
H11A C11 H11C 109.5
H11B C11 H11C 109.5
C10 C12 H12A 109.5
C10 C12 H12B 109.5
H12A C12 H12B 109.5
C10 C12 H12C 109.5
H12A C12 H12C 109.5
H12B C12 H12C 109.5
C18 C13 C14 121.15(15)
C18 C13 S1 120.87(12)
C14 C13 S1 117.91(13)
C15 C14 C13 119.24(16)
C15 C14 H14 120.4
C13 C14 H14 120.4
C14 C15 C16 120.71(16)
C14 C15 H15 119.6
C16 C15 H15 119.6
C17 C16 C15 118.74(15)
C17 C16 C19 119.91(16)
C15 C16 C19 121.35(16)
C18 C17 C16 121.49(16)
C18 C17 H17 119.3
C16 C17 H17 119.3
C17 C18 C13 118.66(15)
C17 C18 H18 120.7
C13 C18 H18 120.7
C16 C19 H19A 109.5
C16 C19 H19B 109.5
H19A C19 H19B 109.5
C16 C19 H19C 109.5
H19A C19 H19C 109.5
H19B C19 H19C 109.5
C25 C20 C21 121.30(14)
C25 C20 N2 118.76(14)
C21 C20 N2 119.91(14)
C22 C21 C20 117.84(15)
C22 C21 C26 118.88(15)
C20 C21 C26 123.27(15)
C23 C22 C21 121.40(16)
C23 C22 H22 119.3
C21 C22 H22 119.3
C24 C23 C22 119.98(16)
C24 C23 H23 120.0
C22 C23 H23 120.0
C23 C24 C25 121.09(16)
C23 C24 H24 119.5
C25 C24 H24 119.5
C24 C25 C20 118.35(15)
C24 C25 C29 118.55(14)
C20 C25 C29 123.08(14)
C21 C26 C28 111.04(14)
C21 C26 C27 110.52(14)
C28 C26 C27 111.55(14)
C21 C26 H26 107.9
C28 C26 H26 107.9
C27 C26 H26 107.9
C26 C27 H27A 109.5
C26 C27 H27B 109.5
H27A C27 H27B 109.5
C26 C27 H27C 109.5
H27A C27 H27C 109.5
H27B C27 H27C 109.5
C26 C28 H28A 109.5
C26 C28 H28B 109.5
H28A C28 H28B 109.5
C26 C28 H28C 109.5
H28A C28 H28C 109.5
H28B C28 H28C 109.5
C25 C29 C31 111.40(14)
C25 C29 C30 110.70(14)
C31 C29 C30 110.84(14)
C25 C29 H29 107.9
C31 C29 H29 107.9
C30 C29 H29 107.9
C29 C30 H30A 109.5
C29 C30 H30B 109.5
H30A C30 H30B 109.5
C29 C30 H30C 109.5
H30A C30 H30C 109.5
H30B C30 H30C 109.5
C29 C31 H31A 109.5
C29 C31 H31B 109.5
H31A C31 H31B 109.5
C29 C31 H31C 109.5
H31A C31 H31C 109.5
H31B C31 H31C 109.5
C33 C32 C37 121.00(15)
C33 C32 S2 118.98(13)
C37 C32 S2 119.99(12)
C34 C33 C32 119.01(16)
C34 C33 H33 120.5
C32 C33 H33 120.5
C33 C34 C35 121.22(15)
C33 C34 H34 119.4
C35 C34 H34 119.4
C34 C35 C36 118.70(16)
C34 C35 C38 120.71(16)
C36 C35 C38 120.59(17)
C37 C36 C35 120.94(16)
C37 C36 H36 119.5
C35 C36 H36 119.5
C36 C37 C32 119.09(15)
C36 C37 H37 120.5
C32 C37 H37 120.5
C35 C38 H38A 109.5
C35 C38 H38B 109.5
H38A C38 H38B 109.5
C35 C38 H38C 109.5
H38A C38 H38C 109.5
H38B C38 H38C 109.5
C40 C39 Al1 167.43(15)
C39 C40 C41 173.23(18)
C46 C41 C42 118.54(16)
C46 C41 C40 122.46(16)
C42 C41 C40 119.00(16)
C43 C42 C41 120.89(18)
C43 C42 H42 119.6
C41 C42 H42 119.6
C44 C43 C42 119.76(19)
C44 C43 H43 120.1
C42 C43 H43 120.1
C45 C44 C43 120.12(18)
C45 C44 H44 119.9
C43 C44 H44 119.9
C44 C45 C46 120.36(18)
C44 C45 H45 119.8
C46 C45 H45 119.8
C45 C46 C41 120.33(17)
C45 C46 H46 119.8
C41 C46 H46 119.8

loop_
_geom_bond_atom_site_label_1
_geom_bond_atom_site_label_2
_geom_bond_distance
S1 O2 1.4279(12)
S1 O1 1.4996(12)
S1 N1 1.5947(14)
S1 C13 1.7545(16)
S1 Al1 2.5784(6)
S2 O4 1.4321(12)
S2 O3 1.4933(12)
S2 N2 1.5967(13)
S2 C32 1.7580(16)
S2 Al1 2.5941(6)
Al1 N1 1.8942(14)
Al1 N2 1.8980(14)
Al1 C39 1.9332(18)
Al1 O1 1.9591(12)
Al1 O3 1.9817(12)
N1 C1 1.442(2)
N2 C20 1.443(2)
C1 C2 1.408(2)
C1 C6 1.409(2)
C2 C3 1.392(2)
C2 C7 1.517(2)
C3 C4 1.383(3)
C3 H3 0.9500
C4 C5 1.383(3)
C4 H4 0.9500
C5 C6 1.399(2)
C5 H5 0.9500
C6 C10 1.522(2)
C7 C8 1.533(2)
C7 C9 1.537(2)
C7 H7 1.0000
C8 H8A 0.9800
C8 H8B 0.9800
C8 H8C 0.9800
C9 H9A 0.9800
C9 H9B 0.9800
C9 H9C 0.9800
C10 C12 1.530(3)
C10 C11 1.536(3)
C10 H10 1.0000
C11 H11A 0.9800
C11 H11B 0.9800
C11 H11C 0.9800
C12 H12A 0.9800
C12 H12B 0.9800
C12 H12C 0.9800
C13 C18 1.389(2)
C13 C14 1.393(2)
C14 C15 1.385(2)
C14 H14 0.9500
C15 C16 1.395(2)
C15 H15 0.9500
C16 C17 1.394(2)
C16 C19 1.505(2)
C17 C18 1.383(2)
C17 H17 0.9500
C18 H18 0.9500
C19 H19A 0.9800
C19 H19B 0.9800
C19 H19C 0.9800
C20 C25 1.407(2)
C20 C21 1.413(2)
C21 C22 1.396(2)
C21 C26 1.518(2)
C22 C23 1.385(2)
C22 H22 0.9500
C23 C24 1.383(2)
C23 H23 0.9500
C24 C25 1.396(2)
C24 H24 0.9500
C25 C29 1.518(2)
C26 C28 1.534(2)
C26 C27 1.536(2)
C26 H26 1.0000
C27 H27A 0.9800
C27 H27B 0.9800
C27 H27C 0.9800
C28 H28A 0.9800
C28 H28B 0.9800
C28 H28C 0.9800
C29 C31 1.531(2)
C29 C30 1.532(2)
C29 H29 1.0000
C30 H30A 0.9800
C30 H30B 0.9800
C30 H30C 0.9800
C31 H31A 0.9800
C31 H31B 0.9800
C31 H31C 0.9800
C32 C33 1.389(2)
C32 C37 1.391(2)
C33 C34 1.389(2)
C33 H33 0.9500
C34 C35 1.389(3)
C34 H34 0.9500
C35 C36 1.399(2)
C35 C38 1.507(2)
C36 C37 1.387(2)
C36 H36 0.9500
C37 H37 0.9500
C38 H38A 0.9800
C38 H38B 0.9800
C38 H38C 0.9800
C39 C40 1.210(2)
C40 C41 1.445(2)
C41 C46 1.396(2)
C41 C42 1.399(2)
C42 C43 1.386(3)
C42 H42 0.9500
C43 C44 1.384(3)
C43 H43 0.9500
C44 C45 1.382(3)
C44 H44 0.9500
C45 C46 1.388(3)
C45 H45 0.9500
C46 H46 0.9500

loop_
_geom_torsion_atom_site_label_1
_geom_torsion_atom_site_label_2
_geom_torsion_atom_site_label_3
_geom_torsion_atom_site_label_4
_geom_torsion
O2 S1 Al1 N1 -87.19(10)
O1 S1 Al1 N1 -175.29(9)
C13 S1 Al1 N1 92.88(9)
O2 S1 Al1 N2 18.81(10)
O1 S1 Al1 N2 -69.28(8)
N1 S1 Al1 N2 106.01(8)
C13 S1 Al1 N2 -161.11(8)
O2 S1 Al1 C39 161.37(9)
O1 S1 Al1 C39 73.28(8)
N1 S1 Al1 C39 -111.44(9)
C13 S1 Al1 C39 -18.56(9)
O2 S1 Al1 O1 88.09(10)
N1 S1 Al1 O1 175.29(9)
C13 S1 Al1 O1 -91.83(9)
O2 S1 Al1 O3 -71.48(10)
O1 S1 Al1 O3 -159.57(8)
N1 S1 Al1 O3 15.71(8)
C13 S1 Al1 O3 108.59(8)
O2 S1 Al1 S2 -23.38(9)
O1 S1 Al1 S2 -111.48(7)
N1 S1 Al1 S2 63.81(7)
C13 S1 Al1 S2 156.69(6)
O4 S2 Al1 N1 26.13(9)
O3 S2 Al1 N1 -64.72(8)
N2 S2 Al1 N1 113.36(8)
C32 S2 Al1 N1 -153.40(8)
O4 S2 Al1 N2 -87.22(10)
O3 S2 Al1 N2 -178.07(9)
C32 S2 Al1 N2 93.25(9)
O4 S2 Al1 C39 165.20(9)
O3 S2 Al1 C39 74.35(8)
N2 S2 Al1 C39 -107.58(9)
C32 S2 Al1 C39 -14.33(8)
O4 S2 Al1 O1 -61.65(10)
O3 S2 Al1 O1 -152.50(8)
N2 S2 Al1 O1 25.58(9)
C32 S2 Al1 O1 118.82(8)
O4 S2 Al1 O3 90.85(10)
N2 S2 Al1 O3 178.07(9)
C32 S2 Al1 O3 -88.68(9)
O4 S2 Al1 S1 -10.24(9)
O3 S2 Al1 S1 -101.09(7)
N2 S2 Al1 S1 76.99(7)
C32 S2 Al1 S1 170.23(6)
O2 S1 O1 Al1 -128.48(7)
N1 S1 O1 Al1 -3.47(7)
C13 S1 O1 Al1 109.91(7)
N1 Al1 O1 S1 3.03(6)
N2 Al1 O1 S1 122.11(6)
C39 Al1 O1 S1 -118.01(7)
O3 Al1 O1 S1 53.10(18)
S2 Al1 O1 S1 106.48(6)
O4 S2 O3 Al1 -125.54(7)
N2 S2 O3 Al1 -1.41(7)
C32 S2 O3 Al1 113.53(7)
N1 Al1 O3 S2 122.32(7)
N2 Al1 O3 S2 1.24(6)
C39 Al1 O3 S2 -113.89(7)
O1 Al1 O3 S2 74.89(17)
S1 Al1 O3 S2 112.69(5)
O2 S1 N1 C1 -59.11(15)
O1 S1 N1 C1 176.44(13)
C13 S1 N1 C1 64.24(15)
Al1 S1 N1 C1 172.85(16)
O2 S1 N1 Al1 128.03(7)
O1 S1 N1 Al1 3.58(7)
C13 S1 N1 Al1 -108.61(7)
N2 Al1 N1 C1 93.46(18)
C39 Al1 N1 C1 -80.28(19)
O1 Al1 N1 C1 -173.41(18)
O3 Al1 N1 C1 21.26(18)
S1 Al1 N1 C1 -170.6(2)
S2 Al1 N1 C1 52.55(18)
N2 Al1 N1 S1 -95.97(8)
C39 Al1 N1 S1 90.29(9)
O1 Al1 N1 S1 -2.85(6)
O3 Al1 N1 S1 -168.17(6)
S2 Al1 N1 S1 -136.88(5)
O4 S2 N2 C20 -55.66(14)
O3 S2 N2 C20 179.78(12)
C32 S2 N2 C20 68.28(14)
Al1 S2 N2 C20 178.31(16)
O4 S2 N2 Al1 126.04(7)
O3 S2 N2 Al1 1.47(7)
C32 S2 N2 Al1 -110.02(7)
N1 Al1 N2 C20 97.08(18)
C39 Al1 N2 C20 -88.79(19)
O1 Al1 N2 C20 20.00(19)
O3 Al1 N2 C20 -178.81(19)
S1 Al1 N2 C20 53.48(19)
S2 Al1 N2 C20 -177.7(2)
N1 Al1 N2 S2 -85.27(8)
C39 Al1 N2 S2 88.87(8)
O1 Al1 N2 S2 -162.35(6)
O3 Al1 N2 S2 -1.16(6)
S1 Al1 N2 S2 -128.87(5)
S1 N1 C1 C2 77.70(18)
Al1 N1 C1 C2 -113.62(18)
S1 N1 C1 C6 -105.10(16)
Al1 N1 C1 C6 63.6(2)
C6 C1 C2 C3 2.2(2)
N1 C1 C2 C3 179.31(15)
C6 C1 C2 C7 -175.58(15)
N1 C1 C2 C7 1.5(2)
C1 C2 C3 C4 -2.3(3)
C7 C2 C3 C4 175.62(16)
C2 C3 C4 C5 0.9(3)
C3 C4 C5 C6 0.7(3)
C4 C5 C6 C1 -0.7(3)
C4 C5 C6 C10 -179.09(18)
C2 C1 C6 C5 -0.7(2)
N1 C1 C6 C5 -177.91(15)
C2 C1 C6 C10 177.54(16)
N1 C1 C6 C10 0.4(2)
C3 C2 C7 C8 63.7(2)
C1 C2 C7 C8 -118.50(18)
C3 C2 C7 C9 -60.6(2)
C1 C2 C7 C9 117.11(17)
C5 C6 C10 C12 -56.2(2)
C1 C6 C10 C12 125.52(18)
C5 C6 C10 C11 68.2(2)
C1 C6 C10 C11 -110.10(19)
O2 S1 C13 C18 -148.13(14)
O1 S1 C13 C18 -21.03(16)
N1 S1 C13 C18 82.85(15)
Al1 S1 C13 C18 31.82(16)
O2 S1 C13 C14 34.93(16)
O1 S1 C13 C14 162.03(13)
N1 S1 C13 C14 -94.09(15)
Al1 S1 C13 C14 -145.13(12)
C18 C13 C14 C15 1.0(3)
S1 C13 C14 C15 177.98(14)
C13 C14 C15 C16 0.1(3)
C14 C15 C16 C17 -0.4(3)
C14 C15 C16 C19 178.94(17)
C15 C16 C17 C18 -0.5(3)
C19 C16 C17 C18 -179.84(17)
C16 C17 C18 C13 1.6(3)
C14 C13 C18 C17 -1.9(3)
S1 C13 C18 C17 -178.74(13)
S2 N2 C20 C25 -99.83(16)
Al1 N2 C20 C25 77.4(2)
S2 N2 C20 C21 82.11(17)
Al1 N2 C20 C21 -100.6(2)
C25 C20 C21 C22 1.8(2)
N2 C20 C21 C22 179.80(14)
C25 C20 C21 C26 -176.89(15)
N2 C20 C21 C26 1.1(2)
C20 C21 C22 C23 -0.3(2)
C26 C21 C22 C23 178.40(16)
C21 C22 C23 C24 -1.0(3)
C22 C23 C24 C25 1.0(3)
C23 C24 C25 C20 0.4(2)
C23 C24 C25 C29 -177.90(15)
C21 C20 C25 C24 -1.8(2)
N2 C20 C25 C24 -179.87(14)
C21 C20 C25 C29 176.42(14)
N2 C20 C25 C29 -1.6(2)
C22 C21 C26 C28 61.4(2)
C20 C21 C26 C28 -119.96(17)
C22 C21 C26 C27 -63.0(2)
C20 C21 C26 C27 115.71(17)
C24 C25 C29 C31 -55.7(2)
C20 C25 C29 C31 126.00(16)
C24 C25 C29 C30 68.1(2)
C20 C25 C29 C30 -110.19(18)
O4 S2 C32 C33 22.63(15)
O3 S2 C32 C33 149.47(13)
N2 S2 C32 C33 -106.29(14)
Al1 S2 C32 C33 -157.73(11)
O4 S2 C32 C37 -159.22(13)
O3 S2 C32 C37 -32.38(15)
N2 S2 C32 C37 71.87(15)
Al1 S2 C32 C37 20.43(15)
C37 C32 C33 C34 -1.2(2)
S2 C32 C33 C34 176.91(13)
C32 C33 C34 C35 -0.5(3)
C33 C34 C35 C36 1.8(3)
C33 C34 C35 C38 -177.88(18)
C34 C35 C36 C37 -1.3(3)
C38 C35 C36 C37 178.35(18)
C35 C36 C37 C32 -0.4(3)
C33 C32 C37 C36 1.7(2)
S2 C32 C37 C36 -176.44(13)
N1 Al1 C39 C40 114.1(7)
N2 Al1 C39 C40 -59.9(7)
O1 Al1 C39 C40 -168.4(7)
O3 Al1 C39 C40 14.5(7)
S1 Al1 C39 C40 157.1(7)
S2 Al1 C39 C40 -19.3(7)
Al1 C39 C40 C41 -10(2)
C39 C40 C41 C46 158.9(15)
C39 C40 C41 C42 -20.5(16)
C46 C41 C42 C43 -0.6(3)
C40 C41 C42 C43 178.76(17)
C41 C42 C43 C44 0.6(3)
C42 C43 C44 C45 0.4(3)
C43 C44 C45 C46 -1.3(3)
C44 C45 C46 C41 1.2(3)
C42 C41 C46 C45 -0.3(3)
C40 C41 C46 C45 -179.64(17)
